data_7126854
loop_
_publ_author_name
'Meena, Neha'
'Sharma, Shobha'
'Bhatt, Ramprasad'
'Shinde, Vikki N.'
'Sunda, Anurag Prakash'
'Bhuvanesh, Nattamai'
'Kumar, Anil'
'Joshi, Hemant'

_publ_section_title
;
 A selenium-coordinated palladium(ii) trans-dichloride molecular rotor as
 a catalyst for site-selective annulation of
 2-arylimidazo[1,2-a]pyridines.
;
_journal_issue 70
_journal_name_full 'Chemical communications (Cambridge, England)'
_journal_page_first 10223
_journal_page_last 10226
_journal_paper_doi 10.1039/d0cc03599h
_journal_volume 56
_journal_year 2020
_chemical_formula_moiety 'C56 H52 Cl2 O4 Pd Se2'
_chemical_formula_sum 'C56 H52 Cl2 O4 Pd Se2'
_chemical_formula_weight 1124.19
_space_group_crystal_system triclinic
_space_group_IT_number 2
_space_group_name_Hall '-P 1'
_space_group_name_H-M_alt 'P -1'
_atom_sites_solution_hydrogens geom
_audit_creation_date 2019-06-11
_audit_creation_method
;
Olex2 1.2
(compiled 2018.05.29 svn.r3508 for OlexSys, GUI svn.r5506)
;
_audit_update_record
;
2020-05-05 deposited with the CCDC.	2020-07-08 downloaded from the CCDC.
;
_cell_angle_alpha 101.732(2)
_cell_angle_beta 100.174(2)
_cell_angle_gamma 97.026(2)
_cell_formula_units_Z 1
_cell_length_a 8.2319(4)
_cell_length_b 10.9599(5)
_cell_length_c 14.1131(8)
_cell_measurement_reflns_used 7141
_cell_measurement_temperature 110.0
_cell_measurement_theta_max 27.493
_cell_measurement_theta_min 2.549
_cell_volume 1210.44(11)
_computing_cell_refinement 'SAINT V8.38 Bruker AXS Inc., Madison, WI, USA.'
_computing_data_reduction 'SAINT V8.38 Bruker AXS Inc., Madison, WI, USA.'
_computing_molecular_graphics 'Olex2 (Dolomanov et al., 2009)'
_computing_publication_material 'Olex2 (Dolomanov et al., 2009)'
_computing_structure_refinement 'ShelXL (Sheldrick, 2015)'
_computing_structure_solution 'ShelXT (Sheldrick, 2015)'
_diffrn_ambient_temperature 110.0
_diffrn_detector_area_resol_mean 7.9
_diffrn_detector_type 'CCD area detector'
_diffrn_measured_fraction_theta_full 0.988
_diffrn_measured_fraction_theta_max 0.988
_diffrn_measurement_device 'three-circle diffractometer'
_diffrn_measurement_device_type 'Bruker PHOTON II'
_diffrn_measurement_method '\f and \w scans'
_diffrn_radiation_type MoK\a
_diffrn_radiation_wavelength 0.71073
_diffrn_reflns_av_R_equivalents 0.0273
_diffrn_reflns_av_unetI/netI 0.0325
_diffrn_reflns_Laue_measured_fraction_full 0.988
_diffrn_reflns_Laue_measured_fraction_max 0.988
_diffrn_reflns_limit_h_max 9
_diffrn_reflns_limit_h_min -9
_diffrn_reflns_limit_k_max 12
_diffrn_reflns_limit_k_min -13
_diffrn_reflns_limit_l_max 16
_diffrn_reflns_limit_l_min -16
_diffrn_reflns_number 11864
_diffrn_reflns_point_group_measured_fraction_full 0.988
_diffrn_reflns_point_group_measured_fraction_max 0.988
_diffrn_reflns_theta_full 25.000
_diffrn_reflns_theta_max 25.000
_diffrn_reflns_theta_min 2.548
_diffrn_standards_number 0
_exptl_absorpt_coefficient_mu 2.044
_exptl_absorpt_correction_T_max 0.3334
_exptl_absorpt_correction_T_min 0.2686
_exptl_absorpt_correction_type multi-scan
_exptl_absorpt_process_details
'SADABS-2016/2 (Bruker,2016/2) was used for absorption correction. wR2(int) was 0.0929 before and 0.0421 after correction. The Ratio of minimum to maximum transmission is 0.8056. The \l/2 correction factor is Not present.'
_exptl_crystal_colour colourless
_exptl_crystal_colour_primary colourless
_exptl_crystal_density_diffrn 1.542
_exptl_crystal_description plate
_exptl_crystal_F_000 568
_exptl_crystal_size_max 0.103
_exptl_crystal_size_mid 0.075
_exptl_crystal_size_min 0.012
_refine_diff_density_max 0.471
_refine_diff_density_min -0.363
_refine_diff_density_rms 0.064
_refine_ls_extinction_method none
_refine_ls_goodness_of_fit_ref 1.060
_refine_ls_hydrogen_treatment constr
_refine_ls_matrix_type full
_refine_ls_number_parameters 295
_refine_ls_number_reflns 4210
_refine_ls_number_restraints 0
_refine_ls_restrained_S_all 1.060
_refine_ls_R_factor_all 0.0352
_refine_ls_R_factor_gt 0.0253
_refine_ls_shift/su_max 0.001
_refine_ls_shift/su_mean 0.000
_refine_ls_structure_factor_coef Fsqd
_refine_ls_weighting_details 'w=1/[\s^2^(Fo^2^)+(0.0124P)^2^+1.0927P] where P=(Fo^2^+2Fc^2^)/3'
_refine_ls_weighting_scheme calc
_refine_ls_wR_factor_gt 0.0491
_refine_ls_wR_factor_ref 0.0547
_reflns_Friedel_coverage 0.000
_reflns_number_gt 3579
_reflns_number_total 4210
_reflns_threshold_expression 'I > 2\s(I)'
_cod_data_source_file d0cc03599h2.cif
_cod_data_source_block hj44
_cod_depositor_comments 'Adding full bibliography for 7126854--7126855.cif.'
_cod_database_code 7126854
_shelx_shelxl_version_number 2018/3
_shelx_space_group_comment
;
The symmetry employed for this shelxl refinement is uniquely defined
by the following loop, which should always be used as a source of
symmetry information in preference to the above space-group names.
They are only intended as comments.
;
_shelx_estimated_absorpt_t_max 0.976
_shelx_estimated_absorpt_t_min 0.817
_olex2_refinement_description
;
1. Fixed Uiso
 At 1.2 times of:
  All C(H) groups, All C(H,H) groups
2.a Secondary CH2 refined with riding coordinates:
 C1(H1A,H1B), C8(H8A,H8B), C15(H15A,H15B), C22(H22A,H22B)
2.b Aromatic/amide H refined with riding coordinates:
 C3(H3), C4(H4), C5(H5), C6(H6), C10(H10), C11(H11), C12(H12), C13(H13),
 C14(H14), C17(H17), C18(H18), C19(H19), C20(H20), C24(H24), C25(H25), C26(H26),
  C27(H27), C28(H28)
;
_olex2_submission_special_instructions 'No special instructions were received'

loop_
_space_group_symop_operation_xyz
'x, y, z'
'-x, -y, -z'

loop_
_atom_site_label
_atom_site_type_symbol
_atom_site_fract_x
_atom_site_fract_y
_atom_site_fract_z
_atom_site_U_iso_or_equiv
_atom_site_adp_type
_atom_site_occupancy
_atom_site_site_symmetry_order
_atom_site_calc_flag
_atom_site_refinement_flags_posn
_atom_site_refinement_flags_adp
_atom_site_refinement_flags_occupancy
_atom_site_disorder_assembly
_atom_site_disorder_group
Pd1 Pd 0.500000 0.500000 0.500000 0.01856(8) Uani 1 2 d S T P . .
Se1 Se 0.55200(3) 0.64596(2) 0.39518(2) 0.02073(8) Uani 1 1 d . . . . .
Cl1 Cl 0.74305(8) 0.42319(6) 0.48648(5) 0.02809(16) Uani 1 1 d . . . . .
O1 O 0.6564(2) 0.95109(16) 0.41777(14) 0.0277(4) Uani 1 1 d . . . . .
O2 O 0.3452(2) 0.51157(18) 0.16211(14) 0.0307(5) Uani 1 1 d . . . . .
C1 C 0.7625(3) 0.7483(2) 0.4802(2) 0.0241(6) Uani 1 1 d . . . . .
H1A H 0.734783 0.807138 0.535969 0.029 Uiso 1 1 calc R . . . .
H1B H 0.831791 0.691338 0.508297 0.029 Uiso 1 1 calc R . . . .
C2 C 0.8620(3) 0.8224(2) 0.4264(2) 0.0241(6) Uani 1 1 d . . . . .
C3 C 1.0139(3) 0.7924(3) 0.4084(2) 0.0300(7) Uani 1 1 d . . . . .
H3 H 1.053801 0.723005 0.430383 0.036 Uiso 1 1 calc R . . . .
C4 C 1.1094(3) 0.8609(3) 0.3592(2) 0.0345(7) Uani 1 1 d . . . . .
H4 H 1.214011 0.839422 0.348367 0.041 Uiso 1 1 calc R . . . .
C5 C 1.0500(4) 0.9609(3) 0.3262(2) 0.0353(7) Uani 1 1 d . . . . .
H5 H 1.113332 1.007361 0.291251 0.042 Uiso 1 1 calc R . . . .
C6 C 0.8984(3) 0.9938(3) 0.3438(2) 0.0319(7) Uani 1 1 d . . . . .
H6 H 0.858286 1.062553 0.320975 0.038 Uiso 1 1 calc R . . . .
C7 C 0.8060(3) 0.9261(2) 0.3946(2) 0.0249(6) Uani 1 1 d . . . . .
C8 C 0.6044(4) 1.0687(2) 0.4071(2) 0.0306(7) Uani 1 1 d . . . . .
H8A H 0.705098 1.133656 0.419007 0.037 Uiso 1 1 calc R . . . .
H8B H 0.539824 1.095537 0.458312 0.037 Uiso 1 1 calc R . . . .
C9 C 0.4992(3) 1.0629(2) 0.3070(2) 0.0263(6) Uani 1 1 d . . . . .
C10 C 0.4360(3) 1.1714(3) 0.2906(2) 0.0297(7) Uani 1 1 d . . . . .
H10 H 0.464066 1.246772 0.341314 0.036 Uiso 1 1 calc R . . . .
C11 C 0.3341(4) 1.1702(3) 0.2021(2) 0.0360(7) Uani 1 1 d . . . . .
H11 H 0.292523 1.244709 0.191971 0.043 Uiso 1 1 calc R . . . .
C12 C 0.2916(4) 1.0609(3) 0.1276(2) 0.0434(8) Uani 1 1 d . . . . .
H12 H 0.220305 1.059559 0.066517 0.052 Uiso 1 1 calc R . . . .
C13 C 0.3543(4) 0.9538(3) 0.1433(2) 0.0444(8) Uani 1 1 d . . . . .
H13 H 0.326038 0.878603 0.092455 0.053 Uiso 1 1 calc R . . . .
C14 C 0.4581(4) 0.9547(3) 0.2324(2) 0.0360(7) Uani 1 1 d . . . . .
H14 H 0.501000 0.880517 0.241932 0.043 Uiso 1 1 calc R . . . .
C15 C 0.6486(3) 0.5526(2) 0.2887(2) 0.0256(6) Uani 1 1 d . . . . .
H15A H 0.769732 0.555806 0.313350 0.031 Uiso 1 1 calc R . . . .
H15B H 0.594497 0.462964 0.269805 0.031 Uiso 1 1 calc R . . . .
C16 C 0.6238(3) 0.6087(2) 0.1994(2) 0.0257(6) Uani 1 1 d . . . . .
C17 C 0.7538(4) 0.6834(3) 0.1770(2) 0.0330(7) Uani 1 1 d . . . . .
H17 H 0.861821 0.699008 0.218603 0.040 Uiso 1 1 calc R . . . .
C18 C 0.7293(4) 0.7356(3) 0.0952(2) 0.0390(8) Uani 1 1 d . . . . .
H18 H 0.819332 0.787829 0.081793 0.047 Uiso 1 1 calc R . . . .
C19 C 0.5749(4) 0.7116(3) 0.0335(2) 0.0375(7) Uani 1 1 d . . . . .
H19 H 0.558511 0.746976 -0.022937 0.045 Uiso 1 1 calc R . . . .
C20 C 0.4427(4) 0.6365(3) 0.0527(2) 0.0314(7) Uani 1 1 d . . . . .
H20 H 0.336089 0.619411 0.009494 0.038 Uiso 1 1 calc R . . . .
C21 C 0.4674(4) 0.5862(2) 0.1358(2) 0.0278(6) Uani 1 1 d . . . . .
C22 C 0.1779(4) 0.4968(3) 0.1060(2) 0.0343(7) Uani 1 1 d . . . . .
H22A H 0.172606 0.456326 0.035867 0.041 Uiso 1 1 calc R . . . .
H22B H 0.142104 0.580263 0.109122 0.041 Uiso 1 1 calc R . . . .
C23 C 0.0660(4) 0.4157(3) 0.1497(2) 0.0311(7) Uani 1 1 d . . . . .
C24 C -0.0429(4) 0.3115(3) 0.0901(2) 0.0403(8) Uani 1 1 d . . . . .
H24 H -0.043694 0.288581 0.021403 0.048 Uiso 1 1 calc R . . . .
C25 C -0.1520(4) 0.2398(3) 0.1311(3) 0.0508(9) Uani 1 1 d . . . . .
H25 H -0.228467 0.168750 0.090453 0.061 Uiso 1 1 calc R . . . .
C26 C -0.1470(4) 0.2738(4) 0.2312(3) 0.0502(10) Uani 1 1 d . . . . .
H26 H -0.223470 0.227483 0.259261 0.060 Uiso 1 1 calc R . . . .
C27 C -0.0340(4) 0.3726(3) 0.2903(3) 0.0448(9) Uani 1 1 d . . . . .
H27 H -0.028072 0.392021 0.359642 0.054 Uiso 1 1 calc R . . . .
C28 C 0.0719(4) 0.4446(3) 0.2502(2) 0.0385(8) Uani 1 1 d . . . . .
H28 H 0.149360 0.514449 0.291821 0.046 Uiso 1 1 calc R . . . .

loop_
_atom_site_aniso_label
_atom_site_aniso_U_11
_atom_site_aniso_U_22
_atom_site_aniso_U_33
_atom_site_aniso_U_23
_atom_site_aniso_U_13
_atom_site_aniso_U_12
Pd1 0.02245(16) 0.01508(14) 0.02207(17) 0.00872(11) 0.00794(12) 0.00583(12)
Se1 0.02379(15) 0.01802(14) 0.02487(16) 0.01099(11) 0.00825(12) 0.00576(11)
Cl1 0.0303(4) 0.0292(3) 0.0355(4) 0.0181(3) 0.0155(3) 0.0157(3)
O1 0.0245(10) 0.0203(9) 0.0450(12) 0.0167(9) 0.0120(9) 0.0075(8)
O2 0.0306(11) 0.0342(11) 0.0302(11) 0.0154(9) 0.0057(9) 0.0041(9)
C1 0.0264(15) 0.0205(13) 0.0258(15) 0.0090(11) 0.0017(12) 0.0042(12)
C2 0.0218(14) 0.0204(13) 0.0297(16) 0.0080(11) 0.0018(12) 0.0031(11)
C3 0.0246(15) 0.0257(15) 0.0406(18) 0.0105(13) 0.0039(13) 0.0068(12)
C4 0.0199(15) 0.0384(17) 0.0449(19) 0.0085(14) 0.0086(14) 0.0034(13)
C5 0.0247(16) 0.0362(17) 0.047(2) 0.0156(14) 0.0099(14) -0.0027(13)
C6 0.0286(16) 0.0246(15) 0.0457(19) 0.0181(13) 0.0068(14) 0.0017(13)
C7 0.0209(14) 0.0214(14) 0.0341(17) 0.0104(12) 0.0048(12) 0.0039(12)
C8 0.0306(16) 0.0191(14) 0.0470(19) 0.0134(13) 0.0111(14) 0.0090(12)
C9 0.0223(14) 0.0252(14) 0.0374(17) 0.0150(12) 0.0119(13) 0.0055(12)
C10 0.0300(16) 0.0227(14) 0.0429(19) 0.0130(13) 0.0163(14) 0.0066(13)
C11 0.0352(17) 0.0364(17) 0.047(2) 0.0254(15) 0.0130(15) 0.0147(14)
C12 0.046(2) 0.049(2) 0.039(2) 0.0181(16) 0.0064(16) 0.0153(17)
C13 0.049(2) 0.0393(18) 0.042(2) 0.0045(15) 0.0021(17) 0.0143(16)
C14 0.0355(17) 0.0272(15) 0.049(2) 0.0107(14) 0.0112(15) 0.0126(14)
C15 0.0304(15) 0.0232(14) 0.0267(16) 0.0071(11) 0.0104(13) 0.0090(12)
C16 0.0345(16) 0.0230(14) 0.0220(15) 0.0046(11) 0.0107(13) 0.0076(13)
C17 0.0361(17) 0.0363(17) 0.0306(17) 0.0106(13) 0.0151(14) 0.0041(14)
C18 0.046(2) 0.0392(18) 0.0383(19) 0.0142(15) 0.0222(16) 0.0045(15)
C19 0.055(2) 0.0366(17) 0.0286(17) 0.0158(14) 0.0180(16) 0.0102(16)
C20 0.0422(18) 0.0296(15) 0.0264(16) 0.0111(13) 0.0099(14) 0.0097(14)
C21 0.0350(16) 0.0215(14) 0.0289(16) 0.0059(12) 0.0118(13) 0.0044(13)
C22 0.0340(17) 0.0399(17) 0.0334(18) 0.0168(14) 0.0059(14) 0.0096(14)
C23 0.0273(15) 0.0347(16) 0.0392(18) 0.0191(14) 0.0084(14) 0.0155(13)
C24 0.0367(18) 0.050(2) 0.0382(19) 0.0198(16) 0.0045(15) 0.0100(16)
C25 0.0341(19) 0.054(2) 0.067(3) 0.0304(19) 0.0021(18) 0.0009(17)
C26 0.0359(19) 0.067(2) 0.071(3) 0.051(2) 0.0206(19) 0.0241(19)
C27 0.0387(19) 0.064(2) 0.048(2) 0.0293(18) 0.0198(17) 0.0275(18)
C28 0.0404(18) 0.0450(18) 0.040(2) 0.0163(15) 0.0172(15) 0.0209(16)

loop_
_atom_type_symbol
_atom_type_description
_atom_type_scat_dispersion_real
_atom_type_scat_dispersion_imag
_atom_type_scat_source
C C 0.0033 0.0016 'International Tables Vol C Tables 4.2.6.8 and 6.1.1.4'
H H 0.0000 0.0000 'International Tables Vol C Tables 4.2.6.8 and 6.1.1.4'
Cl Cl 0.1484 0.1585 'International Tables Vol C Tables 4.2.6.8 and 6.1.1.4'
O O 0.0106 0.0060 'International Tables Vol C Tables 4.2.6.8 and 6.1.1.4'
Pd Pd -0.9988 1.0072 'International Tables Vol C Tables 4.2.6.8 and 6.1.1.4'
Se Se -0.0929 2.2259 'International Tables Vol C Tables 4.2.6.8 and 6.1.1.4'

loop_
_geom_angle_atom_site_label_1
_geom_angle_atom_site_label_2
_geom_angle_atom_site_label_3
_geom_angle
_geom_angle_site_symmetry_1
_geom_angle_site_symmetry_3
_geom_angle_publ_flag
Se1 Pd1 Se1 180.0 2_666 . ?
Cl1 Pd1 Se1 92.149(17) . . ?
Cl1 Pd1 Se1 92.150(17) 2_666 2_666 ?
Cl1 Pd1 Se1 87.851(17) . 2_666 ?
Cl1 Pd1 Se1 87.850(17) 2_666 . ?
Cl1 Pd1 Cl1 180.0 . 2_666 ?
C1 Se1 Pd1 97.98(7) . . ?
C15 Se1 Pd1 105.94(7) . . ?
C15 Se1 C1 98.48(12) . . ?
C7 O1 C8 118.9(2) . . ?
C21 O2 C22 117.2(2) . . ?
Se1 C1 H1A 108.9 . . ?
Se1 C1 H1B 108.9 . . ?
H1A C1 H1B 107.7 . . ?
C2 C1 Se1 113.27(18) . . ?
C2 C1 H1A 108.9 . . ?
C2 C1 H1B 108.9 . . ?
C3 C2 C1 120.8(2) . . ?
C3 C2 C7 118.4(2) . . ?
C7 C2 C1 120.9(2) . . ?
C2 C3 H3 119.1 . . ?
C2 C3 C4 121.7(3) . . ?
C4 C3 H3 119.1 . . ?
C3 C4 H4 120.5 . . ?
C5 C4 C3 119.1(3) . . ?
C5 C4 H4 120.5 . . ?
C4 C5 H5 119.8 . . ?
C4 C5 C6 120.5(3) . . ?
C6 C5 H5 119.8 . . ?
C5 C6 H6 120.1 . . ?
C7 C6 C5 119.8(3) . . ?
C7 C6 H6 120.1 . . ?
O1 C7 C2 114.4(2) . . ?
O1 C7 C6 125.0(2) . . ?
C6 C7 C2 120.5(2) . . ?
O1 C8 H8A 108.8 . . ?
O1 C8 H8B 108.8 . . ?
O1 C8 C9 113.9(2) . . ?
H8A C8 H8B 107.7 . . ?
C9 C8 H8A 108.8 . . ?
C9 C8 H8B 108.8 . . ?
C10 C9 C8 118.3(2) . . ?
C14 C9 C8 122.9(2) . . ?
C14 C9 C10 118.8(3) . . ?
C9 C10 H10 119.6 . . ?
C11 C10 C9 120.8(3) . . ?
C11 C10 H10 119.6 . . ?
C10 C11 H11 119.9 . . ?
C10 C11 C12 120.2(3) . . ?
C12 C11 H11 119.9 . . ?
C11 C12 H12 120.4 . . ?
C13 C12 C11 119.1(3) . . ?
C13 C12 H12 120.4 . . ?
C12 C13 H13 119.6 . . ?
C12 C13 C14 120.8(3) . . ?
C14 C13 H13 119.6 . . ?
C9 C14 C13 120.2(3) . . ?
C9 C14 H14 119.9 . . ?
C13 C14 H14 119.9 . . ?
Se1 C15 H15A 109.5 . . ?
Se1 C15 H15B 109.5 . . ?
H15A C15 H15B 108.0 . . ?
C16 C15 Se1 110.94(17) . . ?
C16 C15 H15A 109.5 . . ?
C16 C15 H15B 109.5 . . ?
C17 C16 C15 121.8(3) . . ?
C17 C16 C21 117.7(3) . . ?
C21 C16 C15 120.5(2) . . ?
C16 C17 H17 119.3 . . ?
C18 C17 C16 121.4(3) . . ?
C18 C17 H17 119.3 . . ?
C17 C18 H18 120.1 . . ?
C19 C18 C17 119.8(3) . . ?
C19 C18 H18 120.1 . . ?
C18 C19 H19 119.7 . . ?
C18 C19 C20 120.5(3) . . ?
C20 C19 H19 119.7 . . ?
C19 C20 H20 120.3 . . ?
C19 C20 C21 119.4(3) . . ?
C21 C20 H20 120.3 . . ?
O2 C21 C16 114.7(2) . . ?
O2 C21 C20 124.2(3) . . ?
C20 C21 C16 121.2(3) . . ?
O2 C22 H22A 110.2 . . ?
O2 C22 H22B 110.2 . . ?
O2 C22 C23 107.7(2) . . ?
H22A C22 H22B 108.5 . . ?
C23 C22 H22A 110.2 . . ?
C23 C22 H22B 110.2 . . ?
C24 C23 C22 120.5(3) . . ?
C28 C23 C22 120.0(3) . . ?
C28 C23 C24 119.6(3) . . ?
C23 C24 H24 120.0 . . ?
C23 C24 C25 119.9(3) . . ?
C25 C24 H24 120.0 . . ?
C24 C25 H25 120.5 . . ?
C26 C25 C24 119.0(3) . . ?
C26 C25 H25 120.5 . . ?
C25 C26 H26 119.6 . . ?
C27 C26 C25 120.8(3) . . ?
C27 C26 H26 119.6 . . ?
C26 C27 H27 119.8 . . ?
C26 C27 C28 120.4(3) . . ?
C28 C27 H27 119.8 . . ?
C23 C28 H28 119.9 . . ?
C27 C28 C23 120.2(3) . . ?
C27 C28 H28 119.9 . . ?

loop_
_geom_bond_atom_site_label_1
_geom_bond_atom_site_label_2
_geom_bond_distance
_geom_bond_site_symmetry_2
_geom_bond_publ_flag
Pd1 Se1 2.4391(3) . ?
Pd1 Se1 2.4391(3) 2_666 ?
Pd1 Cl1 2.2869(6) 2_666 ?
Pd1 Cl1 2.2869(6) . ?
Se1 C1 1.986(3) . ?
Se1 C15 1.984(2) . ?
O1 C7 1.374(3) . ?
O1 C8 1.434(3) . ?
O2 C21 1.369(3) . ?
O2 C22 1.434(3) . ?
C1 H1A 0.9900 . ?
C1 H1B 0.9900 . ?
C1 C2 1.488(4) . ?
C2 C3 1.384(4) . ?
C2 C7 1.403(3) . ?
C3 H3 0.9500 . ?
C3 C4 1.387(4) . ?
C4 H4 0.9500 . ?
C4 C5 1.384(4) . ?
C5 H5 0.9500 . ?
C5 C6 1.390(4) . ?
C6 H6 0.9500 . ?
C6 C7 1.383(4) . ?
C8 H8A 0.9900 . ?
C8 H8B 0.9900 . ?
C8 C9 1.505(4) . ?
C9 C10 1.400(4) . ?
C9 C14 1.377(4) . ?
C10 H10 0.9500 . ?
C10 C11 1.372(4) . ?
C11 H11 0.9500 . ?
C11 C12 1.386(4) . ?
C12 H12 0.9500 . ?
C12 C13 1.380(4) . ?
C13 H13 0.9500 . ?
C13 C14 1.387(4) . ?
C14 H14 0.9500 . ?
C15 H15A 0.9900 . ?
C15 H15B 0.9900 . ?
C15 C16 1.503(4) . ?
C16 C17 1.388(4) . ?
C16 C21 1.396(4) . ?
C17 H17 0.9500 . ?
C17 C18 1.384(4) . ?
C18 H18 0.9500 . ?
C18 C19 1.370(4) . ?
C19 H19 0.9500 . ?
C19 C20 1.383(4) . ?
C20 H20 0.9500 . ?
C20 C21 1.387(4) . ?
C22 H22A 0.9900 . ?
C22 H22B 0.9900 . ?
C22 C23 1.497(4) . ?
C23 C24 1.382(4) . ?
C23 C28 1.379(4) . ?
C24 H24 0.9500 . ?
C24 C25 1.397(4) . ?
C25 H25 0.9500 . ?
C25 C26 1.378(5) . ?
C26 H26 0.9500 . ?
C26 C27 1.359(5) . ?
C27 H27 0.9500 . ?
C27 C28 1.375(4) . ?
C28 H28 0.9500 . ?

loop_
_geom_torsion_atom_site_label_1
_geom_torsion_atom_site_label_2
_geom_torsion_atom_site_label_3
_geom_torsion_atom_site_label_4
_geom_torsion
_geom_torsion_site_symmetry_1
_geom_torsion_site_symmetry_2
_geom_torsion_site_symmetry_3
_geom_torsion_site_symmetry_4
_geom_torsion_publ_flag
Se1 C1 C2 C3 -111.3(3) . . . . ?
Se1 C1 C2 C7 70.2(3) . . . . ?
Se1 C15 C16 C17 104.3(3) . . . . ?
Se1 C15 C16 C21 -76.0(3) . . . . ?
O1 C8 C9 C10 177.3(2) . . . . ?
O1 C8 C9 C14 -0.6(4) . . . . ?
O2 C22 C23 C24 -129.2(3) . . . . ?
O2 C22 C23 C28 50.5(3) . . . . ?
C1 C2 C3 C4 -179.4(3) . . . . ?
C1 C2 C7 O1 0.2(4) . . . . ?
C1 C2 C7 C6 -179.4(3) . . . . ?
C2 C3 C4 C5 -0.8(4) . . . . ?
C3 C2 C7 O1 -178.4(2) . . . . ?
C3 C2 C7 C6 2.1(4) . . . . ?
C3 C4 C5 C6 1.3(5) . . . . ?
C4 C5 C6 C7 0.0(5) . . . . ?
C5 C6 C7 O1 178.8(3) . . . . ?
C5 C6 C7 C2 -1.7(4) . . . . ?
C7 O1 C8 C9 91.0(3) . . . . ?
C7 C2 C3 C4 -0.8(4) . . . . ?
C8 O1 C7 C2 167.5(2) . . . . ?
C8 O1 C7 C6 -13.0(4) . . . . ?
C8 C9 C10 C11 -177.5(3) . . . . ?
C8 C9 C14 C13 177.1(3) . . . . ?
C9 C10 C11 C12 0.2(4) . . . . ?
C10 C9 C14 C13 -0.8(4) . . . . ?
C10 C11 C12 C13 -0.6(5) . . . . ?
C11 C12 C13 C14 0.2(5) . . . . ?
C12 C13 C14 C9 0.5(5) . . . . ?
C14 C9 C10 C11 0.5(4) . . . . ?
C15 C16 C17 C18 -179.4(3) . . . . ?
C15 C16 C21 O2 0.1(4) . . . . ?
C15 C16 C21 C20 -179.5(2) . . . . ?
C16 C17 C18 C19 -1.3(4) . . . . ?
C17 C16 C21 O2 179.8(2) . . . . ?
C17 C16 C21 C20 0.2(4) . . . . ?
C17 C18 C19 C20 0.5(5) . . . . ?
C18 C19 C20 C21 0.6(4) . . . . ?
C19 C20 C21 O2 179.5(2) . . . . ?
C19 C20 C21 C16 -1.0(4) . . . . ?
C21 O2 C22 C23 -178.2(2) . . . . ?
C21 C16 C17 C18 0.9(4) . . . . ?
C22 O2 C21 C16 173.2(2) . . . . ?
C22 O2 C21 C20 -7.2(4) . . . . ?
C22 C23 C24 C25 -177.1(3) . . . . ?
C22 C23 C28 C27 178.1(3) . . . . ?
C23 C24 C25 C26 -0.9(5) . . . . ?
C24 C23 C28 C27 -2.2(4) . . . . ?
C24 C25 C26 C27 -2.3(5) . . . . ?
C25 C26 C27 C28 3.3(5) . . . . ?
C26 C27 C28 C23 -1.1(4) . . . . ?
C28 C23 C24 C25 3.2(4) . . . . ?
